data_6000463
loop_
_publ_author_name
'Liu, Y. L.'
'Zhang, L. R.'
'Shi, Z.'
'Yuan, H. M.'
'Pang, W. Q.'

_publ_section_title
;
 Solvothermal synthesis and structure of Ni(HP2O7)F.C2N2H10, a new
 fluorinated nickel phosphate with a chain structure
;
_journal_name_full 'Journal of Solid State Chemistry'
_journal_page_first 68
_journal_page_last 73
_journal_paper_doi 10.1006/jssc.2000.9061
_journal_volume 158
_journal_year 2001
_chemical_formula_sum 'C2 H11 F N2 Ni O7 P2'
_space_group_name_H-M_alt 'C 1 2/c 1'
_cell_angle_alpha 90.000
_cell_angle_beta 109.924
_cell_angle_gamma 90.000
_cell_length_a 12.6580
_cell_length_b 14.5020
_cell_length_c 10.8200
_cell_volume 1867.31
_cod_database_code 6000463

loop_
_atom_site_label
_atom_site_fract_x
_atom_site_fract_y
_atom_site_fract_z
? ? ? ?
